data_7221497
loop_
_publ_author_name
'Nowotny, H.'
'Scheil, E.'

_publ_section_title
;
 Ueber eine ternaere Verbindung im System Aluminium-Silicium- Natrium
;
_journal_name_full Metallforschung
_journal_page_first 76
_journal_page_last 80
_journal_volume 3
_journal_year 1947
_chemical_formula_sum 'Al Na Si4'
_chemical_name_systematic 'Na Al Si4'
_space_group_IT_number 129
_symmetry_space_group_name_Hall 'P 4ab 2ab -1ab'
_symmetry_space_group_name_H-M 'P 4/n m m :1'
_cell_angle_alpha 90
_cell_angle_beta 90
_cell_angle_gamma 90
_cell_formula_units_Z 1
_cell_length_a 4.13
_cell_length_b 4.13
_cell_length_c 7.4
_cell_volume 126.221
_citation_journal_id_ASTM MEFGAZ
_cod_data_source_file Nowotny_MEFGAZ_1947_310.cif
_cod_data_source_block Al1Na1Si4
_cod_original_cell_volume 126.2211
_cod_original_sg_symbol_Hall '-P 4a 2a (x-1/4,y+1/4,z)'
_cod_original_formula_sum 'Al1 Na1 Si4'
_cod_database_code 7221497

loop_
_symmetry_equiv_pos_as_xyz
x,y,z
-y+1/2,x+1/2,z
-x,-y,z
y+1/2,-x+1/2,z
x+1/2,-y+1/2,-z
y,x,-z
-x+1/2,y+1/2,-z
-y,-x,-z
-x+1/2,-y+1/2,-z
y,-x,-z
x+1/2,y+1/2,-z
-y,x,-z
-x,y,z
-y+1/2,-x+1/2,z
x,-y,z
y+1/2,x+1/2,z

loop_
_atom_site_label
_atom_site_type_symbol
_atom_site_fract_x
_atom_site_fract_y
_atom_site_fract_z
_atom_site_occupancy
_atom_site_U_iso_or_equiv
Si1 Si-1 0 0 0 1 0.0
Si2 Si-1 0.5 0 0.21 1 0.0
Al1 Al+3 0.5 0 -0.37 0.5 0.0
Na1 Na+1 0.5 0 -0.37 0.5 0.0
